data_7129326
loop_
_publ_author_name
'Li, Bin'
'Huse, Kevin'
'W\"olper, Christoph'
'Schulz, Stephan'

_publ_section_title
;
 Synthesis and reactivity of heteroleptic zinc(i) complexes toward
 heteroallenes
;
_journal_name_full 'Chemical Communications'
_journal_paper_doi 10.1039/D1CC05617D
_journal_year 2021
_chemical_formula_sum 'C39 H56 N2 Zn2'
_chemical_formula_weight 683.59
_space_group_crystal_system monoclinic
_space_group_IT_number 4
_space_group_name_Hall 'P 2yb'
_space_group_name_H-M_alt 'P 1 21 1'
_atom_sites_solution_hydrogens geom
_atom_sites_solution_primary direct
_atom_sites_solution_secondary difmap
_audit_creation_method SHELXL-2017/1
_audit_update_record
;
2021-09-22 deposited with the CCDC.	2021-11-22 downloaded from the CCDC.
;
_cell_angle_alpha 90
_cell_angle_beta 92.424(2)
_cell_angle_gamma 90
_cell_formula_units_Z 2
_cell_length_a 11.0628(6)
_cell_length_b 13.3567(7)
_cell_length_c 12.7357(7)
_cell_measurement_reflns_used 9508
_cell_measurement_temperature 100(2)
_cell_measurement_theta_max 33.08
_cell_measurement_theta_min 2.21
_cell_volume 1880.17(18)
_computing_cell_refinement 'BRUKER APEX3(v2019.1-0)'
_computing_data_collection 'BRUKER APEX3(v2019.1-0)'
_computing_data_reduction 'BRUKER APEX3(v2019.1-0)'
_computing_molecular_graphics 'ORTEP/PLATON (Spek)'
_computing_publication_material 'BRUKER AXS SHELXTL (c) 2008 / Vers. 2008/4'
_computing_structure_refinement 'SHELXL-2017/1 (Sheldrick, 2017)'
_computing_structure_solution 'BRUKER APEX3(v2019.1-0)'
_diffrn_ambient_temperature 100(2)
_diffrn_detector_area_resol_mean 512
_diffrn_measured_fraction_theta_full 0.999
_diffrn_measured_fraction_theta_max 0.999
_diffrn_measurement_device_type 'Bruker D8 KAPPA II (APEX II detector)'
_diffrn_measurement_method 'Data collection strategy APEX 3/QUEEN'
_diffrn_radiation_monochromator 'Triumph Goebel mirror'
_diffrn_radiation_source 'fine-focus sealed tube'
_diffrn_radiation_type MoK\a
_diffrn_radiation_wavelength 0.71073
_diffrn_reflns_av_R_equivalents 0.0271
_diffrn_reflns_av_unetI/netI 0.0238
_diffrn_reflns_Laue_measured_fraction_full 0.999
_diffrn_reflns_Laue_measured_fraction_max 0.999
_diffrn_reflns_limit_h_max 17
_diffrn_reflns_limit_h_min -17
_diffrn_reflns_limit_k_max 20
_diffrn_reflns_limit_k_min -20
_diffrn_reflns_limit_l_max 19
_diffrn_reflns_limit_l_min -19
_diffrn_reflns_number 108008
_diffrn_reflns_point_group_measured_fraction_full 0.997
_diffrn_reflns_point_group_measured_fraction_max 0.998
_diffrn_reflns_theta_full 25.242
_diffrn_reflns_theta_max 33.206
_diffrn_reflns_theta_min 2.389
_exptl_absorpt_coefficient_mu 1.302
_exptl_absorpt_correction_T_max 0.75
_exptl_absorpt_correction_T_min 0.62
_exptl_absorpt_correction_type multi-scan
_exptl_absorpt_process_details
; 
 SADABS
 R.H. Blessing, Acta Cryst. (1995) A51 33-38 
;
_exptl_crystal_colour colourless
_exptl_crystal_density_diffrn 1.207
_exptl_crystal_description block
_exptl_crystal_F_000 728
_exptl_crystal_size_max 0.516
_exptl_crystal_size_mid 0.333
_exptl_crystal_size_min 0.295
_refine_diff_density_max 0.421
_refine_diff_density_min -0.223
_refine_diff_density_rms 0.044
_refine_ls_abs_structure_details
;
 Flack x determined using 6397 quotients [(I+)-(I-)]/[(I+)+(I-)]
 (Parsons, Flack and Wagner, Acta Cryst. B69 (2013) 249-259).
;
_refine_ls_abs_structure_Flack 0.0044(17)
_refine_ls_extinction_method none
_refine_ls_goodness_of_fit_ref 1.039
_refine_ls_hydrogen_treatment constr
_refine_ls_matrix_type full
_refine_ls_number_parameters 424
_refine_ls_number_reflns 14383
_refine_ls_number_restraints 8
_refine_ls_restrained_S_all 1.046
_refine_ls_R_factor_all 0.0207
_refine_ls_R_factor_gt 0.0191
_refine_ls_shift/su_max 0.002
_refine_ls_shift/su_mean 0.000
_refine_ls_structure_factor_coef Fsqd
_refine_ls_weighting_details 'w=1/[\s^2^(Fo^2^)+(0.0312P)^2^+0.0127P] where P=(Fo^2^+2Fc^2^)/3'
_refine_ls_weighting_scheme calc
_refine_ls_wR_factor_gt 0.0504
_refine_ls_wR_factor_ref 0.0510
_reflns_Friedel_coverage 0.928
_reflns_Friedel_fraction_full 0.996
_reflns_Friedel_fraction_max 0.997
_reflns_number_gt 13745
_reflns_number_total 14383
_reflns_threshold_expression 'I > 2\s(I)'
_cod_data_source_file d1cc05617d2.cif
_cod_data_source_block lb_210m
_cod_depositor_comments
;
The following automatic conversions were performed:

data item '_atom_sites_solution_secondary' value 'diffmap' was
changed to 'difmap'.

Automatic conversion script
Id: cif_fix_values 7556 2019-12-06 15:28:31Z antanas 
;
_cod_original_cell_volume 1880.18(18)
_cod_original_sg_symbol_H-M 'P 21'
_cod_database_code 7129326
_shelx_shelxl_version_number 2017/1
_shelx_space_group_comment
;
The symmetry employed for this shelxl refinement is uniquely defined
by the following loop, which should always be used as a source of
symmetry information in preference to the above space-group names.
They are only intended as comments.
;
_shelx_estimated_absorpt_t_min 0.553
_shelx_estimated_absorpt_t_max 0.700

loop_
_space_group_symop_operation_xyz
'x, y, z'
'-x, y+1/2, -z'

loop_
_atom_site_label
_atom_site_type_symbol
_atom_site_fract_x
_atom_site_fract_y
_atom_site_fract_z
_atom_site_U_iso_or_equiv
_atom_site_adp_type
_atom_site_occupancy
_atom_site_site_symmetry_order
_atom_site_calc_flag
_atom_site_refinement_flags_posn
_atom_site_refinement_flags_adp
_atom_site_refinement_flags_occupancy
_atom_site_disorder_assembly
_atom_site_disorder_group
Zn1 Zn 0.27035(2) 0.59902(2) 0.21696(2) 0.01302(3) Uani 1 1 d . . . . .
Zn2 Zn 0.09600(2) 0.53861(2) 0.28625(2) 0.02070(4) Uani 1 1 d . . . . .
N1 N 0.38366(9) 0.70658(8) 0.25633(8) 0.01344(17) Uani 1 1 d . . . . .
N2 N 0.36401(9) 0.54687(8) 0.10174(8) 0.01372(17) Uani 1 1 d . . . . .
C1 C 0.48253(11) 0.72762(9) 0.20506(10) 0.0147(2) Uani 1 1 d . . . . .
C2 C 0.52021(11) 0.67216(10) 0.11849(10) 0.0175(2) Uani 1 1 d . . . . .
H2 H 0.590333 0.696525 0.086317 0.021 Uiso 1 1 calc R U . . .
C3 C 0.46818(10) 0.58562(9) 0.07314(9) 0.0155(2) Uani 1 1 d . . . . .
C4 C 0.56126(12) 0.81504(11) 0.24042(12) 0.0215(2) Uani 1 1 d . . . . .
H4A H 0.633824 0.816904 0.198913 0.032 Uiso 1 1 calc R U . . .
H4B H 0.584987 0.807230 0.314977 0.032 Uiso 1 1 calc R U . . .
H4C H 0.515923 0.877569 0.230249 0.032 Uiso 1 1 calc R U . . .
C5 C 0.53543(12) 0.53468(12) -0.01273(11) 0.0223(2) Uani 1 1 d . . . . .
H5A H 0.486138 0.536629 -0.078473 0.033 Uiso 1 1 calc R U . . .
H5B H 0.551632 0.464885 0.006984 0.033 Uiso 1 1 calc R U . . .
H5C H 0.612149 0.569469 -0.022427 0.033 Uiso 1 1 calc R U . . .
C6 C 0.35409(10) 0.75832(9) 0.35016(10) 0.0145(2) Uani 1 1 d . . . . .
C7 C 0.37889(12) 0.71036(10) 0.44719(10) 0.0188(2) Uani 1 1 d . . . . .
C8 C 0.33663(14) 0.75555(12) 0.53785(11) 0.0245(3) Uani 1 1 d . . . . .
H8 H 0.352485 0.724428 0.604080 0.029 Uiso 1 1 calc R U . . .
C9 C 0.27241(13) 0.84431(13) 0.53332(12) 0.0260(3) Uani 1 1 d . . . . .
H9 H 0.244709 0.873771 0.595800 0.031 Uiso 1 1 calc R U . . .
C10 C 0.24876(12) 0.89000(11) 0.43698(12) 0.0228(3) Uani 1 1 d . . . . .
H10 H 0.204400 0.950912 0.434116 0.027 Uiso 1 1 calc R U . . .
C11 C 0.28871(11) 0.84845(10) 0.34398(10) 0.0167(2) Uani 1 1 d . . . . .
C12 C 0.45041(16) 0.61340(11) 0.45472(11) 0.0269(3) Uani 1 1 d D . . . .
H12 H 0.462624 0.589959 0.381348 0.032 Uiso 0.556(19) 1 calc R U P A 1
H12' H 0.431481 0.576142 0.387922 0.032 Uiso 0.444(19) 1 calc R U P A 2
C13 C 0.5813(5) 0.6350(4) 0.5082(8) 0.0401(13) Uani 0.556(19) 1 d D . P A 1
H13A H 0.630463 0.574071 0.506443 0.060 Uiso 0.556(19) 1 calc R U P A 1
H13B H 0.572723 0.655841 0.581292 0.060 Uiso 0.556(19) 1 calc R U P A 1
H13C H 0.620868 0.688446 0.469594 0.060 Uiso 0.556(19) 1 calc R U P A 1
C14 C 0.3907(7) 0.5322(5) 0.5100(7) 0.0440(13) Uani 0.556(19) 1 d D . P A 1
H14A H 0.311839 0.518303 0.475019 0.066 Uiso 0.556(19) 1 calc R U P A 1
H14B H 0.379167 0.552193 0.582906 0.066 Uiso 0.556(19) 1 calc R U P A 1
H14C H 0.441049 0.471923 0.508901 0.066 Uiso 0.556(19) 1 calc R U P A 1
C13' C 0.5788(6) 0.6275(5) 0.4605(11) 0.038(2) Uani 0.444(19) 1 d D . P A 2
H13D H 0.602306 0.670541 0.402478 0.057 Uiso 0.444(19) 1 calc R U P A 2
H13E H 0.619086 0.562473 0.455365 0.057 Uiso 0.444(19) 1 calc R U P A 2
H13F H 0.602757 0.659179 0.527585 0.057 Uiso 0.444(19) 1 calc R U P A 2
C14' C 0.4071(7) 0.5448(8) 0.5462(9) 0.0399(18) Uani 0.444(19) 1 d D . P A 2
H14D H 0.318726 0.538782 0.541128 0.060 Uiso 0.444(19) 1 calc R U P A 2
H14E H 0.431922 0.574618 0.614034 0.060 Uiso 0.444(19) 1 calc R U P A 2
H14F H 0.443546 0.478273 0.540445 0.060 Uiso 0.444(19) 1 calc R U P A 2
C15 C 0.25402(12) 0.89550(10) 0.23865(12) 0.0206(2) Uani 1 1 d . . . . .
H15 H 0.311921 0.870219 0.186582 0.025 Uiso 1 1 calc R U . . .
C16 C 0.26189(19) 1.00970(12) 0.23908(16) 0.0368(4) Uani 1 1 d . . . . .
H16A H 0.244643 1.035089 0.167817 0.055 Uiso 1 1 calc R U . . .
H16B H 0.343429 1.030325 0.263176 0.055 Uiso 1 1 calc R U . . .
H16C H 0.202642 1.036938 0.286513 0.055 Uiso 1 1 calc R U . . .
C17 C 0.12696(15) 0.86147(15) 0.20175(16) 0.0360(4) Uani 1 1 d . . . . .
H17A H 0.108141 0.887469 0.130983 0.054 Uiso 1 1 calc R U . . .
H17B H 0.067688 0.887007 0.250149 0.054 Uiso 1 1 calc R U . . .
H17C H 0.123767 0.788149 0.200520 0.054 Uiso 1 1 calc R U . . .
C18 C 0.31637(11) 0.45657(9) 0.05651(9) 0.01392(19) Uani 1 1 d . . . . .
C19 C 0.34156(12) 0.36500(10) 0.10754(10) 0.0181(2) Uani 1 1 d . . . . .
C20 C 0.27623(13) 0.28053(10) 0.07490(12) 0.0230(3) Uani 1 1 d . . . . .
H20 H 0.290304 0.218713 0.110227 0.028 Uiso 1 1 calc R U . . .
C21 C 0.19133(13) 0.28486(11) -0.00787(12) 0.0241(3) Uani 1 1 d . . . . .
H21 H 0.146486 0.226852 -0.028169 0.029 Uiso 1 1 calc R U . . .
C22 C 0.17208(12) 0.37456(11) -0.06109(12) 0.0224(3) Uani 1 1 d . . . . .
H22 H 0.116351 0.376619 -0.119889 0.027 Uiso 1 1 calc R U . . .
C23 C 0.23286(11) 0.46144(10) -0.02991(10) 0.0173(2) Uani 1 1 d . . . . .
C24 C 0.43653(14) 0.35739(11) 0.19646(12) 0.0246(3) Uani 1 1 d . . . . .
H24 H 0.477947 0.423785 0.202992 0.030 Uiso 1 1 calc R U . . .
C25 C 0.53252(16) 0.27904(14) 0.17328(14) 0.0327(3) Uani 1 1 d . . . . .
H25A H 0.495318 0.212451 0.170803 0.049 Uiso 1 1 calc R U . . .
H25B H 0.596638 0.280653 0.228762 0.049 Uiso 1 1 calc R U . . .
H25C H 0.567154 0.293791 0.105429 0.049 Uiso 1 1 calc R U . . .
C26 C 0.37893(19) 0.33546(17) 0.30112(14) 0.0390(4) Uani 1 1 d . . . . .
H26A H 0.321236 0.388640 0.316435 0.059 Uiso 1 1 calc R U . . .
H26B H 0.442124 0.332606 0.357333 0.059 Uiso 1 1 calc R U . . .
H26C H 0.336520 0.271085 0.296647 0.059 Uiso 1 1 calc R U . . .
C27 C 0.20565(13) 0.56024(11) -0.08482(11) 0.0233(3) Uani 1 1 d . . . . .
H27 H 0.269559 0.609168 -0.061130 0.028 Uiso 1 1 calc R U . . .
C28 C 0.20907(18) 0.55114(16) -0.20449(13) 0.0364(4) Uani 1 1 d . . . . .
H28A H 0.141833 0.508969 -0.230624 0.055 Uiso 1 1 calc R U . . .
H28B H 0.285892 0.520808 -0.223222 0.055 Uiso 1 1 calc R U . . .
H28C H 0.201683 0.617815 -0.236230 0.055 Uiso 1 1 calc R U . . .
C29 C 0.08354(16) 0.60136(17) -0.05257(14) 0.0374(4) Uani 1 1 d . . . . .
H29A H 0.068157 0.665902 -0.087214 0.056 Uiso 1 1 calc R U . . .
H29B H 0.084980 0.610438 0.023826 0.056 Uiso 1 1 calc R U . . .
H29C H 0.019280 0.554070 -0.073687 0.056 Uiso 1 1 calc R U . . .
C30 C -0.10196(13) 0.55764(15) 0.32074(14) 0.0330(4) Uani 1 1 d . . . . .
C31 C -0.09020(15) 0.47144(16) 0.25708(13) 0.0366(4) Uani 1 1 d . . . . .
C32 C -0.01718(15) 0.39994(12) 0.31434(12) 0.0278(3) Uani 1 1 d . . . . .
C33 C 0.01505(12) 0.44299(10) 0.41383(11) 0.0193(2) Uani 1 1 d . . . . .
C34 C -0.03724(12) 0.54063(12) 0.41753(11) 0.0224(2) Uani 1 1 d . . . . .
C35 C -0.1732(2) 0.6513(2) 0.2935(2) 0.0618(8) Uani 1 1 d . . . . .
H35A H -0.222480 0.640171 0.228810 0.093 Uiso 1 1 calc R U . . .
H35B H -0.117276 0.706998 0.283089 0.093 Uiso 1 1 calc R U . . .
H35C H -0.226036 0.667531 0.350978 0.093 Uiso 1 1 calc R U . . .
C36 C -0.1502(2) 0.4560(3) 0.14988(18) 0.0704(10) Uani 1 1 d . . . . .
H36A H -0.150827 0.519357 0.110990 0.106 Uiso 1 1 calc R U . . .
H36B H -0.233540 0.433102 0.157486 0.106 Uiso 1 1 calc R U . . .
H36C H -0.105325 0.405618 0.111430 0.106 Uiso 1 1 calc R U . . .
C37 C 0.0148(2) 0.29595(15) 0.27942(17) 0.0498(6) Uani 1 1 d . . . . .
H37A H -0.051374 0.250020 0.294490 0.075 Uiso 1 1 calc R U . . .
H37B H 0.089023 0.273976 0.317311 0.075 Uiso 1 1 calc R U . . .
H37C H 0.027435 0.296146 0.203728 0.075 Uiso 1 1 calc R U . . .
C38 C 0.08392(16) 0.39225(12) 0.50278(13) 0.0279(3) Uani 1 1 d . . . . .
H38A H 0.148790 0.351441 0.474829 0.042 Uiso 1 1 calc R U . . .
H38B H 0.028976 0.349268 0.540941 0.042 Uiso 1 1 calc R U . . .
H38C H 0.119000 0.442907 0.550674 0.042 Uiso 1 1 calc R U . . .
C39 C -0.02766(18) 0.61091(12) 0.50984(15) 0.0349(4) Uani 1 1 d . . . . .
H39A H 0.016799 0.671110 0.490342 0.052 Uiso 1 1 calc R U . . .
H39B H 0.015414 0.577674 0.568942 0.052 Uiso 1 1 calc R U . . .
H39C H -0.108968 0.629732 0.530368 0.052 Uiso 1 1 calc R U . . .

loop_
_atom_site_aniso_label
_atom_site_aniso_U_11
_atom_site_aniso_U_22
_atom_site_aniso_U_33
_atom_site_aniso_U_23
_atom_site_aniso_U_13
_atom_site_aniso_U_12
Zn1 0.01301(5) 0.01358(6) 0.01275(6) -0.00138(5) 0.00370(4) -0.00311(5)
Zn2 0.01758(7) 0.02173(7) 0.02337(8) 0.00048(6) 0.00785(5) -0.00701(5)
N1 0.0134(4) 0.0132(4) 0.0139(4) -0.0016(3) 0.0028(3) -0.0012(3)
N2 0.0146(4) 0.0139(4) 0.0128(4) -0.0011(3) 0.0027(3) -0.0008(3)
C1 0.0127(5) 0.0147(5) 0.0168(5) 0.0002(4) 0.0021(4) -0.0015(4)
C2 0.0152(5) 0.0199(5) 0.0177(5) -0.0013(4) 0.0062(4) -0.0029(4)
C3 0.0154(4) 0.0178(6) 0.0135(4) -0.0005(4) 0.0041(4) 0.0000(4)
C4 0.0174(5) 0.0206(6) 0.0268(7) -0.0049(5) 0.0051(5) -0.0066(4)
C5 0.0231(6) 0.0236(6) 0.0210(6) -0.0053(5) 0.0102(5) -0.0010(5)
C6 0.0123(4) 0.0157(5) 0.0157(5) -0.0034(4) 0.0025(4) -0.0027(4)
C7 0.0201(5) 0.0205(6) 0.0156(5) -0.0034(4) -0.0003(4) -0.0012(4)
C8 0.0264(6) 0.0328(7) 0.0142(6) -0.0055(5) -0.0001(5) -0.0013(6)
C9 0.0222(6) 0.0359(8) 0.0202(6) -0.0113(6) 0.0048(5) 0.0002(5)
C10 0.0170(5) 0.0253(6) 0.0264(7) -0.0083(5) 0.0048(5) 0.0027(5)
C11 0.0122(5) 0.0177(5) 0.0203(6) -0.0040(4) 0.0032(4) -0.0009(4)
C12 0.0426(8) 0.0222(7) 0.0156(5) -0.0010(5) -0.0035(5) 0.0065(6)
C13 0.0379(19) 0.0320(17) 0.049(4) -0.002(2) -0.012(2) 0.0116(13)
C14 0.066(3) 0.0254(17) 0.040(3) 0.004(2) -0.002(2) -0.0049(18)
C13' 0.031(2) 0.030(2) 0.053(5) 0.014(3) 0.011(3) 0.0128(16)
C14' 0.040(3) 0.039(4) 0.041(4) 0.024(3) 0.003(3) -0.004(2)
C15 0.0188(5) 0.0183(6) 0.0251(6) 0.0006(5) 0.0038(5) 0.0022(4)
C16 0.0509(10) 0.0192(7) 0.0416(9) 0.0036(6) 0.0189(8) 0.0028(6)
C17 0.0241(7) 0.0427(9) 0.0403(9) 0.0167(8) -0.0094(6) -0.0016(7)
C18 0.0146(5) 0.0142(5) 0.0131(5) -0.0024(4) 0.0020(4) 0.0006(4)
C19 0.0208(5) 0.0156(5) 0.0179(5) -0.0009(4) 0.0008(4) 0.0020(4)
C20 0.0277(6) 0.0143(5) 0.0275(7) -0.0025(5) 0.0063(5) -0.0004(5)
C21 0.0204(6) 0.0211(6) 0.0311(7) -0.0099(5) 0.0056(5) -0.0042(5)
C22 0.0156(5) 0.0278(7) 0.0236(6) -0.0080(5) -0.0013(5) 0.0002(5)
C23 0.0148(5) 0.0208(6) 0.0163(5) -0.0025(4) 0.0004(4) 0.0028(4)
C24 0.0313(7) 0.0208(6) 0.0211(6) 0.0018(5) -0.0058(5) 0.0047(5)
C25 0.0325(8) 0.0382(9) 0.0270(7) 0.0026(6) -0.0033(6) 0.0121(7)
C26 0.0445(10) 0.0514(11) 0.0212(7) 0.0037(7) 0.0010(7) 0.0167(8)
C27 0.0257(6) 0.0256(7) 0.0183(6) 0.0014(5) -0.0034(5) 0.0068(5)
C28 0.0470(9) 0.0429(10) 0.0194(6) 0.0051(6) 0.0021(6) 0.0148(8)
C29 0.0410(8) 0.0411(9) 0.0305(7) 0.0057(8) 0.0040(6) 0.0249(8)
C30 0.0165(6) 0.0468(10) 0.0360(8) 0.0165(7) 0.0060(5) -0.0009(6)
C31 0.0250(7) 0.0604(12) 0.0242(7) 0.0064(7) -0.0002(5) -0.0257(8)
C32 0.0337(7) 0.0287(7) 0.0216(6) -0.0052(5) 0.0093(6) -0.0198(6)
C33 0.0225(6) 0.0160(5) 0.0199(6) -0.0002(4) 0.0070(4) -0.0064(4)
C34 0.0205(5) 0.0209(6) 0.0268(6) 0.0031(5) 0.0110(5) -0.0014(5)
C35 0.0346(10) 0.0817(18) 0.0698(16) 0.0394(14) 0.0103(10) 0.0232(11)
C36 0.0559(13) 0.121(3) 0.0329(10) 0.0145(13) -0.0145(9) -0.0546(16)
C37 0.0834(16) 0.0303(9) 0.0375(10) -0.0164(7) 0.0247(10) -0.0294(10)
C38 0.0353(8) 0.0208(6) 0.0279(7) 0.0046(5) 0.0053(6) -0.0018(5)
C39 0.0493(9) 0.0199(7) 0.0372(8) -0.0030(6) 0.0209(7) -0.0007(6)

loop_
_atom_type_symbol
_atom_type_description
_atom_type_scat_dispersion_real
_atom_type_scat_dispersion_imag
_atom_type_scat_source
C C 0.0033 0.0016 'International Tables Vol C Tables 4.2.6.8 and 6.1.1.4'
H H 0.0000 0.0000 'International Tables Vol C Tables 4.2.6.8 and 6.1.1.4'
N N 0.0061 0.0033 'International Tables Vol C Tables 4.2.6.8 and 6.1.1.4'
Zn Zn 0.2839 1.4301 'International Tables Vol C Tables 4.2.6.8 and 6.1.1.4'

loop_
_geom_angle_atom_site_label_1
_geom_angle_atom_site_label_2
_geom_angle_atom_site_label_3
_geom_angle
_geom_angle_site_symmetry_1
_geom_angle_site_symmetry_3
_geom_angle_publ_flag
N1 Zn1 N2 95.71(4) . . ?
N1 Zn1 Zn2 134.19(3) . . ?
N2 Zn1 Zn2 129.86(3) . . ?
C31 Zn2 C30 36.47(8) . . ?
C31 Zn2 C32 36.77(7) . . ?
C30 Zn2 C32 61.15(7) . . ?
C31 Zn2 C34 60.78(6) . . ?
C30 Zn2 C34 36.37(6) . . ?
C32 Zn2 C34 61.03(6) . . ?
C31 Zn2 C33 60.83(6) . . ?
C30 Zn2 C33 60.83(5) . . ?
C32 Zn2 C33 36.43(5) . . ?
C34 Zn2 C33 36.55(5) . . ?
C31 Zn2 Zn1 148.00(4) . . ?
C30 Zn2 Zn1 150.19(5) . . ?
C32 Zn2 Zn1 145.35(4) . . ?
C34 Zn2 Zn1 149.01(4) . . ?
C33 Zn2 Zn1 146.18(4) . . ?
C1 N1 C6 122.08(10) . . ?
C1 N1 Zn1 124.14(9) . . ?
C6 N1 Zn1 113.70(7) . . ?
C3 N2 C18 121.89(10) . . ?
C3 N2 Zn1 124.00(8) . . ?
C18 N2 Zn1 113.86(7) . . ?
N1 C1 C2 123.50(11) . . ?
N1 C1 C4 119.51(11) . . ?
C2 C1 C4 116.98(11) . . ?
C3 C2 C1 128.76(11) . . ?
N2 C3 C2 123.58(11) . . ?
N2 C3 C5 118.86(11) . . ?
C2 C3 C5 117.56(11) . . ?
C11 C6 C7 121.30(11) . . ?
C11 C6 N1 120.17(11) . . ?
C7 C6 N1 118.05(11) . . ?
C8 C7 C6 117.89(13) . . ?
C8 C7 C12 120.44(13) . . ?
C6 C7 C12 121.66(12) . . ?
C9 C8 C7 121.61(14) . . ?
C8 C9 C10 119.50(13) . . ?
C9 C10 C11 121.42(13) . . ?
C10 C11 C6 118.27(12) . . ?
C10 C11 C15 120.56(12) . . ?
C6 C11 C15 121.01(11) . . ?
C13' C12 C7 113.8(3) . . ?
C14 C12 C7 114.6(3) . . ?
C13' C12 C14' 111.8(4) . . ?
C7 C12 C14' 111.7(4) . . ?
C14 C12 C13 110.3(3) . . ?
C7 C12 C13 109.4(2) . . ?
C11 C15 C16 113.48(13) . . ?
C11 C15 C17 110.06(12) . . ?
C16 C15 C17 110.41(14) . . ?
C19 C18 C23 120.77(11) . . ?
C19 C18 N2 119.03(10) . . ?
C23 C18 N2 119.67(11) . . ?
C20 C19 C18 118.40(12) . . ?
C20 C19 C24 120.20(12) . . ?
C18 C19 C24 121.39(12) . . ?
C21 C20 C19 121.35(13) . . ?
C20 C21 C22 119.56(12) . . ?
C21 C22 C23 121.21(13) . . ?
C22 C23 C18 118.56(12) . . ?
C22 C23 C27 120.65(12) . . ?
C18 C23 C27 120.74(12) . . ?
C19 C24 C25 111.53(12) . . ?
C19 C24 C26 111.27(14) . . ?
C25 C24 C26 110.82(13) . . ?
C23 C27 C29 110.40(13) . . ?
C23 C27 C28 112.15(13) . . ?
C29 C27 C28 110.79(13) . . ?
C31 C30 C34 108.19(15) . . ?
C31 C30 C35 126.93(19) . . ?
C34 C30 C35 124.9(2) . . ?
C31 C30 Zn2 71.65(9) . . ?
C34 C30 Zn2 72.17(8) . . ?
C35 C30 Zn2 123.18(13) . . ?
C30 C31 C32 108.31(14) . . ?
C30 C31 C36 125.6(2) . . ?
C32 C31 C36 126.0(2) . . ?
C30 C31 Zn2 71.88(9) . . ?
C32 C31 Zn2 71.97(8) . . ?
C36 C31 Zn2 124.48(13) . . ?
C33 C32 C31 107.40(15) . . ?
C33 C32 C37 125.65(18) . . ?
C31 C32 C37 126.87(17) . . ?
C33 C32 Zn2 72.05(8) . . ?
C31 C32 Zn2 71.26(8) . . ?
C37 C32 Zn2 124.60(12) . . ?
C32 C33 C34 108.17(14) . . ?
C32 C33 C38 126.16(14) . . ?
C34 C33 C38 125.52(13) . . ?
C32 C33 Zn2 71.51(8) . . ?
C34 C33 Zn2 71.57(7) . . ?
C38 C33 Zn2 126.09(10) . . ?
C30 C34 C33 107.94(14) . . ?
C30 C34 C39 126.57(16) . . ?
C33 C34 C39 125.47(14) . . ?
C30 C34 Zn2 71.46(8) . . ?
C33 C34 Zn2 71.88(7) . . ?
C39 C34 Zn2 123.72(10) . . ?

loop_
_geom_bond_atom_site_label_1
_geom_bond_atom_site_label_2
_geom_bond_distance
_geom_bond_site_symmetry_2
_geom_bond_publ_flag
Zn1 N1 1.9580(10) . ?
Zn1 N2 1.9598(10) . ?
Zn1 Zn2 2.3008(2) . ?
Zn2 C31 2.2631(15) . ?
Zn2 C30 2.2661(15) . ?
Zn2 C32 2.2725(14) . ?
Zn2 C34 2.2754(13) . ?
Zn2 C33 2.2795(13) . ?
N1 C1 1.3275(15) . ?
N1 C6 1.4302(16) . ?
N2 C3 1.3282(15) . ?
N2 C18 1.4278(16) . ?
C1 C2 1.4060(18) . ?
C1 C4 1.5137(18) . ?
C2 C3 1.4046(18) . ?
C3 C5 1.5104(17) . ?
C6 C11 1.4049(17) . ?
C6 C7 1.4085(18) . ?
C7 C8 1.4007(19) . ?
C7 C12 1.519(2) . ?
C8 C9 1.382(2) . ?
C9 C10 1.385(2) . ?
C10 C11 1.3966(19) . ?
C11 C15 1.516(2) . ?
C12 C13' 1.431(7) . ?
C12 C14 1.465(6) . ?
C12 C14' 1.573(6) . ?
C12 C13 1.600(5) . ?
C15 C16 1.528(2) . ?
C15 C17 1.532(2) . ?
C18 C19 1.4073(18) . ?
C18 C23 1.4082(17) . ?
C19 C20 1.3938(19) . ?
C19 C24 1.5152(19) . ?
C20 C21 1.383(2) . ?
C21 C22 1.389(2) . ?
C22 C23 1.3906(19) . ?
C23 C27 1.518(2) . ?
C24 C25 1.529(2) . ?
C24 C26 1.530(2) . ?
C27 C29 1.530(2) . ?
C27 C28 1.531(2) . ?
C30 C31 1.417(3) . ?
C30 C34 1.417(2) . ?
C30 C35 1.511(3) . ?
C31 C32 1.431(3) . ?
C31 C36 1.507(3) . ?
C32 C33 1.423(2) . ?
C32 C37 1.505(3) . ?
C33 C34 1.428(2) . ?
C33 C38 1.500(2) . ?
C34 C39 1.505(2) . ?
